data_4304639
loop_
_publ_author_name
'Juan Forni\'es'
'Ana Garc\'ia'
'Elena Lalinde'
'M. Teresa Moreno'

_publ_section_title
;
Luminescent One- And Two-Dimensional Extended Structures and a Loosely
Associated Dimer Based on Platinum(II)-Thallium(I) Backbones
;
_journal_name_full 'Inorganic Chemistry'
_journal_page_first 3651
_journal_page_last 3660
_journal_paper_doi 10.1021/ic702180c
_journal_volume 47
_journal_year 2008
_chemical_formula_sum 'C14 F10 N2 O Pt Tl2'
_chemical_formula_weight 1005.99
_chemical_name_common ana326
_chemical_name_systematic
;
 ?
;
_space_group_IT_number 88
_symmetry_cell_setting tetragonal
_symmetry_space_group_name_Hall '-I 4ad'
_symmetry_space_group_name_H-M 'I 41/a :2'
_atom_sites_solution_hydrogens geom
_atom_sites_solution_primary direct
_atom_sites_solution_secondary difmap
_cell_angle_alpha 90
_cell_angle_beta 90
_cell_angle_gamma 90
_cell_formula_units_Z 16
_cell_length_a 26.0430(6)
_cell_length_b 26.0430(6)
_cell_length_c 12.2720(3)
_cell_measurement_reflns_used 5193
_cell_measurement_temperature 173.0(10)
_cell_volume 8323.3(3)
_computing_cell_refinement 'HKL Scalepack (Otwinowski & Minor 1997)'
_computing_data_collection 'Collect (Nonius BV, 1997-2000)'
_computing_data_reduction 'HKL Denzo and Scalepack (Otwinowski & Minor 1997)'
_computing_structure_refinement 'SHELXL-97 (Sheldrick, 1997)'
_diffrn_ambient_temperature 173.0(10)
_diffrn_measured_fraction_theta_full 0.997
_diffrn_measured_fraction_theta_max 0.997
_diffrn_measurement_device '95mm CCD camera on \k-goniostat'
_diffrn_measurement_device_type KappaCCD
_diffrn_measurement_method CCD
_diffrn_orient_matrix_type 'by Nonius Collect from scalepack cell'
_diffrn_orient_matrix_UB_11 0.0155683
_diffrn_orient_matrix_UB_12 -0.0295266
_diffrn_orient_matrix_UB_13 -0.0402755
_diffrn_orient_matrix_UB_21 -0.0331886
_diffrn_orient_matrix_UB_22 -0.0191408
_diffrn_orient_matrix_UB_23 0.0054203
_diffrn_orient_matrix_UB_31 -0.0114246
_diffrn_orient_matrix_UB_32 0.0153682
_diffrn_orient_matrix_UB_33 -0.0706295
_diffrn_radiation_monochromator graphite
_diffrn_radiation_type MoK\a
_diffrn_radiation_wavelength 0.71073
_diffrn_reflns_av_R_equivalents 0
_diffrn_reflns_av_unetI/netI 0.0288
_diffrn_reflns_limit_h_max 34
_diffrn_reflns_limit_h_min 0
_diffrn_reflns_limit_k_max 24
_diffrn_reflns_limit_k_min -23
_diffrn_reflns_limit_l_max 16
_diffrn_reflns_limit_l_min 0
_diffrn_reflns_number 4970
_diffrn_reflns_theta_full 27.87
_diffrn_reflns_theta_max 27.87
_diffrn_reflns_theta_min 2.41
_exptl_absorpt_coefficient_mu 22.25
_exptl_absorpt_correction_type none
_exptl_crystal_colour 'pale yellow'
_exptl_crystal_density_diffrn 3.211
_exptl_crystal_density_method 'not measured'
_exptl_crystal_description needle
_exptl_crystal_F_000 6976
_exptl_crystal_size_max 0.15
_exptl_crystal_size_mid 0.10
_exptl_crystal_size_min 0.05
_refine_diff_density_max 0.825
_refine_diff_density_min -1.608
_refine_diff_density_rms 0.176
_refine_ls_extinction_method none
_refine_ls_goodness_of_fit_ref 1.086
_refine_ls_hydrogen_treatment constr
_refine_ls_matrix_type full
_refine_ls_number_parameters 271
_refine_ls_number_reflns 4970
_refine_ls_number_restraints 0
_refine_ls_restrained_S_all 1.086
_refine_ls_R_factor_all 0.0667
_refine_ls_R_factor_gt 0.0412
_refine_ls_shift/su_max 0.001
_refine_ls_shift/su_mean 0
_refine_ls_structure_factor_coef Fsqd
_refine_ls_weighting_details 'calc w=1/[\s^2^(Fo^2^)+(0.0329P)^2^+130.8085P] where P=(Fo^2^+2Fc^2^)/3'
_refine_ls_weighting_scheme calc
_refine_ls_wR_factor_gt 0.0863
_refine_ls_wR_factor_ref 0.0956
_reflns_number_gt 3710
_reflns_number_total 4970
_reflns_threshold_expression >2sigma(I)
_cod_data_source_file ic702180c-file001_3.cif
_cod_data_source_block complex{5.H2O}n
_cod_depositor_comments
;
The following automatic conversions were performed:
'_symmetry_cell_setting' value 'Tetragonal' changed to 'tetragonal'
according to '/home/saulius/struct/CIF-dictionaries/cif_core.dic'
dictionary named 'cif_core.dic' version 2.4.1 from 2010-06-29.

Automatic conversion script
Id: cif_fix_enum 1527 2010-12-29 10:47:43Z saulius 
;
_cod_original_sg_symbol_H-M 'I 41/a'
_cod_database_code 4304639

loop_
_symmetry_equiv_pos_as_xyz
'x, y, z'
'-x, -y+1/2, z'
'-y+3/4, x+1/4, z+1/4'
'y+1/4, -x+1/4, z+1/4'
'x+1/2, y+1/2, z+1/2'
'-x+1/2, -y+1, z+1/2'
'-y+5/4, x+3/4, z+3/4'
'y+3/4, -x+3/4, z+3/4'
'-x, -y, -z'
'x, y-1/2, -z'
'y-3/4, -x-1/4, -z-1/4'
'-y-1/4, x-1/4, -z-1/4'
'-x+1/2, -y+1/2, -z+1/2'
'x+1/2, y, -z+1/2'
'y-1/4, -x+1/4, -z+1/4'
'-y+1/4, x+1/4, -z+1/4'

loop_
_atom_site_label
_atom_site_type_symbol
_atom_site_fract_x
_atom_site_fract_y
_atom_site_fract_z
_atom_site_U_iso_or_equiv
_atom_site_adp_type
_atom_site_occupancy
_atom_site_symmetry_multiplicity
_atom_site_calc_flag
_atom_site_refinement_flags
_atom_site_disorder_assembly
_atom_site_disorder_group
Pt1 Pt 0.141075(13) 0.061313(14) 0.13165(3) 0.04474(11) Uani 1 1 d . . .
Tl1 Tl 0.212352(16) 0.136251(17) 0.25667(4) 0.06364(13) Uani 1 1 d . . .
Tl2 Tl 0.334871(15) 0.024180(18) 0.00723(3) 0.06261(13) Uani 1 1 d . . .
N1 N 0.2391(3) 0.0624(4) -0.0155(7) 0.064(2) Uani 1 1 d . . .
N2 N 0.1885(4) -0.0263(3) 0.2780(7) 0.065(2) Uani 1 1 d . . .
C1 C 0.2027(4) 0.0617(4) 0.0363(8) 0.049(2) Uani 1 1 d . . .
C2 C 0.1716(4) 0.0073(4) 0.2235(7) 0.052(2) Uani 1 1 d . . .
C3 C 0.1088(3) 0.1170(4) 0.0330(9) 0.053(2) Uani 1 1 d . . .
C4 C 0.0996(5) 0.1090(5) -0.0774(10) 0.074(3) Uani 1 1 d . . .
C5 C 0.0800(6) 0.1457(5) -0.1458(11) 0.090(4) Uani 1 1 d . . .
C6 C 0.0711(6) 0.1936(6) -0.1043(13) 0.095(4) Uani 1 1 d . . .
C7 C 0.0792(5) 0.2041(4) 0.0025(13) 0.081(4) Uani 1 1 d . . .
C8 C 0.0986(4) 0.1668(4) 0.0686(9) 0.059(3) Uani 1 1 d . . .
C9 C 0.0774(3) 0.0604(3) 0.2307(7) 0.045(2) Uani 1 1 d . . .
C10 C 0.0806(4) 0.0715(4) 0.3396(8) 0.056(2) Uani 1 1 d . . .
C11 C 0.0397(4) 0.0680(5) 0.4130(9) 0.069(3) Uani 1 1 d . . .
C12 C -0.0070(4) 0.0534(5) 0.3740(11) 0.073(3) Uani 1 1 d . . .
C13 C -0.0125(4) 0.0422(4) 0.2667(11) 0.066(3) Uani 1 1 d . . .
C14 C 0.0285(4) 0.0458(4) 0.1973(9) 0.054(2) Uani 1 1 d . . .
F4 F 0.1091(4) 0.0623(3) -0.1205(5) 0.098(2) Uani 1 1 d . . .
F5 F 0.0717(5) 0.1348(4) -0.2517(7) 0.146(4) Uani 1 1 d . . .
F6 F 0.0534(4) 0.2308(4) -0.1746(10) 0.160(5) Uani 1 1 d . . .
F7 F 0.0702(3) 0.2512(3) 0.0404(9) 0.123(3) Uani 1 1 d . . .
F8 F 0.1087(2) 0.1799(2) 0.1734(6) 0.0752(18) Uani 1 1 d . . .
F10 F 0.1262(2) 0.0858(3) 0.3857(5) 0.0803(19) Uani 1 1 d . . .
F11 F 0.0465(3) 0.0785(4) 0.5196(6) 0.116(3) Uani 1 1 d . . .
F12 F -0.0473(3) 0.0499(4) 0.4443(7) 0.113(3) Uani 1 1 d . . .
F13 F -0.0584(2) 0.0279(3) 0.2286(7) 0.099(2) Uani 1 1 d . . .
F14 F 0.0201(2) 0.0346(3) 0.0919(5) 0.0762(18) Uani 1 1 d . . .
O1 O 0.1584(13) 0.2001(11) 0.451(4) 0.44(3) Uani 1 1 d . . .

loop_
_atom_site_aniso_label
_atom_site_aniso_U_11
_atom_site_aniso_U_22
_atom_site_aniso_U_33
_atom_site_aniso_U_23
_atom_site_aniso_U_13
_atom_site_aniso_U_12
Pt1 0.04302(19) 0.0498(2) 0.04144(19) -0.00120(15) -0.00053(14) 0.00541(15)
Tl1 0.0565(2) 0.0724(3) 0.0621(3) -0.0009(2) -0.01195(19) -0.00505(19)
Tl2 0.0507(2) 0.0814(3) 0.0557(2) -0.0117(2) 0.00165(18) -0.01011(19)
N1 0.056(5) 0.081(6) 0.056(5) -0.003(4) 0.009(4) 0.004(4)
N2 0.076(6) 0.064(5) 0.055(5) 0.000(4) -0.011(4) 0.022(5)
C1 0.047(5) 0.050(5) 0.050(5) 0.004(4) 0.001(4) 0.004(4)
C2 0.050(5) 0.067(6) 0.040(5) -0.006(5) 0.003(4) 0.005(5)
C3 0.041(5) 0.054(6) 0.063(6) 0.009(5) -0.004(4) 0.005(4)
C4 0.087(8) 0.063(7) 0.072(8) 0.008(6) -0.012(6) 0.006(6)
C5 0.109(11) 0.085(9) 0.077(9) 0.014(7) -0.017(8) 0.027(8)
C6 0.090(10) 0.091(10) 0.103(11) 0.028(9) -0.016(8) 0.020(8)
C7 0.069(8) 0.055(7) 0.119(12) 0.004(7) -0.006(7) 0.006(6)
C8 0.049(6) 0.055(6) 0.073(7) 0.002(5) -0.003(5) 0.000(5)
C9 0.039(5) 0.045(5) 0.052(5) 0.006(4) 0.001(4) 0.004(4)
C10 0.040(5) 0.082(7) 0.045(5) -0.004(5) -0.003(4) -0.001(5)
C11 0.056(6) 0.100(9) 0.050(6) -0.002(6) 0.014(5) 0.003(6)
C12 0.044(6) 0.076(7) 0.100(10) 0.007(7) 0.019(6) 0.002(5)
C13 0.037(5) 0.071(7) 0.091(9) 0.000(6) -0.010(5) -0.001(5)
C14 0.041(5) 0.054(6) 0.068(6) -0.008(5) -0.009(5) 0.006(4)
F4 0.152(7) 0.084(5) 0.056(4) -0.007(4) -0.021(4) 0.028(5)
F5 0.219(12) 0.145(9) 0.073(6) 0.015(5) -0.047(6) 0.038(8)
F6 0.172(10) 0.120(8) 0.188(11) 0.087(8) -0.041(8) 0.030(7)
F7 0.115(7) 0.057(4) 0.195(10) -0.004(5) -0.011(6) 0.029(4)
F8 0.072(4) 0.067(4) 0.086(5) -0.021(3) -0.010(3) 0.006(3)
F10 0.059(4) 0.124(6) 0.057(4) -0.013(4) -0.001(3) -0.011(4)
F11 0.093(6) 0.193(10) 0.062(5) -0.020(5) 0.019(4) -0.012(6)
F12 0.069(5) 0.149(7) 0.119(7) 0.009(6) 0.049(5) -0.012(5)
F13 0.046(4) 0.113(6) 0.138(7) -0.011(5) -0.006(4) -0.012(4)
F14 0.064(4) 0.093(5) 0.072(4) -0.019(4) -0.017(3) -0.005(3)
O1 0.32(4) 0.22(3) 0.79(8) -0.12(4) -0.13(4) 0.02(2)

loop_
_atom_type_symbol
_atom_type_description
_atom_type_scat_dispersion_real
_atom_type_scat_dispersion_imag
_atom_type_scat_source
Pt Pt -1.7033 8.3905 'International Tables Vol C Tables 4.2.6.8 and 6.1.1.4'
Tl Tl -2.8358 9.6688 'International Tables Vol C Tables 4.2.6.8 and 6.1.1.4'
N N 0.0061 0.0033 'International Tables Vol C Tables 4.2.6.8 and 6.1.1.4'
F F 0.0171 0.0103 'International Tables Vol C Tables 4.2.6.8 and 6.1.1.4'
C C 0.0033 0.0016 'International Tables Vol C Tables 4.2.6.8 and 6.1.1.4'
O O 0.0106 0.006 'International Tables Vol C Tables 4.2.6.8 and 6.1.1.4'

loop_
_geom_angle_atom_site_label_1
_geom_angle_atom_site_label_2
_geom_angle_atom_site_label_3
_geom_angle
_geom_angle_site_symmetry_1
_geom_angle_site_symmetry_3
_geom_angle_publ_flag
C2 Pt1 C1 90.8(4) . . ?
C2 Pt1 C9 88.8(4) . . ?
C1 Pt1 C9 179.6(4) . . ?
C2 Pt1 C3 178.9(4) . . ?
C1 Pt1 C3 88.8(4) . . ?
C9 Pt1 C3 91.5(4) . . ?
C2 Pt1 Tl1 77.3(3) . 7_444 ?
C1 Pt1 Tl1 84.1(3) . 7_444 ?
C9 Pt1 Tl1 95.6(3) . 7_444 ?
C3 Pt1 Tl1 101.6(3) . 7_444 ?
C2 Pt1 Tl1 85.7(3) . . ?
C1 Pt1 Tl1 78.7(3) . . ?
C9 Pt1 Tl1 101.4(3) . . ?
C3 Pt1 Tl1 95.2(3) . . ?
Tl1 Pt1 Tl1 155.639(18) 7_444 . ?
Pt1 Tl1 Pt1 126.988(19) 4 . ?
N1 Tl2 N2 78.1(3) . 7_444 ?
C1 N1 Tl2 134.7(8) . . ?
C2 N2 Tl2 131.9(8) . 4 ?
N1 C1 Pt1 177.6(9) . . ?
N2 C2 Pt1 177.8(9) . . ?
C4 C3 C8 114.2(9) . . ?
C4 C3 Pt1 122.4(8) . . ?
C8 C3 Pt1 123.2(8) . . ?
F4 C4 C5 117.1(11) . . ?
F4 C4 C3 119.0(10) . . ?
C5 C4 C3 123.9(12) . . ?
F5 C5 C4 120.3(13) . . ?
F5 C5 C6 121.5(12) . . ?
C4 C5 C6 118.1(13) . . ?
C7 C6 C5 121.1(12) . . ?
C7 C6 F6 121.1(15) . . ?
C5 C6 F6 117.8(15) . . ?
F7 C7 C6 119.7(13) . . ?
F7 C7 C8 120.9(13) . . ?
C6 C7 C8 119.3(12) . . ?
F8 C8 C7 117.2(10) . . ?
F8 C8 C3 119.6(9) . . ?
C7 C8 C3 123.2(11) . . ?
C10 C9 C14 113.7(9) . . ?
C10 C9 Pt1 121.6(7) . . ?
C14 C9 Pt1 124.6(7) . . ?
F10 C10 C9 121.0(8) . . ?
F10 C10 C11 114.4(9) . . ?
C9 C10 C11 124.6(9) . . ?
F11 C11 C12 121.0(10) . . ?
F11 C11 C10 120.8(10) . . ?
C12 C11 C10 118.2(11) . . ?
C13 C12 F12 121.3(11) . . ?
C13 C12 C11 119.8(10) . . ?
F12 C12 C11 118.9(12) . . ?
F13 C13 C12 119.6(11) . . ?
F13 C13 C14 120.0(11) . . ?
C12 C13 C14 120.4(10) . . ?
F14 C14 C13 117.2(9) . . ?
F14 C14 C9 119.5(9) . . ?
C13 C14 C9 123.3(10) . . ?

loop_
_geom_bond_atom_site_label_1
_geom_bond_atom_site_label_2
_geom_bond_distance
_geom_bond_site_symmetry_2
_geom_bond_publ_flag
Pt1 C2 1.971(10) . ?
Pt1 C1 1.987(10) . ?
Pt1 C9 2.057(9) . ?
Pt1 C3 2.067(9) . ?
Pt1 Tl1 3.0824(5) 7_444 ?
Pt1 Tl1 3.0997(5) . ?
Tl1 Pt1 3.0824(5) 4 ?
Tl2 N1 2.699(9) . ?
Tl2 N2 2.714(9) 7_444 ?
N1 C1 1.142(12) . ?
N2 C2 1.185(12) . ?
N2 Tl2 2.714(9) 4 ?
C3 C4 1.392(15) . ?
C3 C8 1.395(14) . ?
C4 F4 1.349(13) . ?
C4 C5 1.369(16) . ?
C5 F5 1.347(15) . ?
C5 C6 1.37(2) . ?
C6 C7 1.356(19) . ?
C6 F6 1.376(15) . ?
C7 F7 1.331(14) . ?
C7 C8 1.362(16) . ?
C8 F8 1.356(12) . ?
C9 C10 1.370(13) . ?
C9 C14 1.389(12) . ?
C10 F10 1.366(11) . ?
C10 C11 1.397(14) . ?
C11 F11 1.348(13) . ?
C11 C12 1.362(16) . ?
C12 C13 1.356(17) . ?
C12 F12 1.361(12) . ?
C13 F13 1.337(12) . ?
C13 C14 1.370(15) . ?
C14 F14 1.344(12) . ?
